data_4341068
loop_
_publ_author_name
'Zhang, Shaowei'
'Shi, Wei'
'Li, Leilei'
'Duan, Eryue'
'Cheng, Peng'

_publ_section_title
;
 Lanthanide Coordination Polymers with &quot;fsy-type&quot; Topology Based
 on 4,4'-Azobenzoic Acid: Syntheses, Crystal Structures, and Magnetic
 Properties.
;
_journal_issue 19
_journal_name_full 'Inorganic chemistry'
_journal_page_first 10340
_journal_page_last 10346
_journal_paper_doi 10.1021/ic501395p
_journal_volume 53
_journal_year 2014
_chemical_formula_sum 'C54 H51 Er2 N9 O15'
_chemical_formula_weight 1400.56
_chemical_name_systematic
; 
 ? 
;
_space_group_IT_number 14
_symmetry_cell_setting monoclinic
_symmetry_space_group_name_Hall '-P 2yn'
_symmetry_space_group_name_H-M 'P 1 21/n 1'
_atom_sites_solution_hydrogens geom
_atom_sites_solution_primary direct
_atom_sites_solution_secondary difmap
_audit_creation_method SHELXL-97
_cell_angle_alpha 90.00
_cell_angle_beta 94.633(3)
_cell_angle_gamma 90.00
_cell_formula_units_Z 2
_cell_length_a 16.1705(5)
_cell_length_b 8.6943(3)
_cell_length_c 20.8797(6)
_cell_measurement_reflns_used 5202
_cell_measurement_temperature 127.1(6)
_cell_measurement_theta_max 28.6580
_cell_measurement_theta_min 3.3650
_cell_volume 2925.91(16)
_computing_structure_refinement 'SHELXL-97 (Sheldrick, 1997)'
_computing_structure_solution 'SHELXS-97 (Sheldrick, 1990)'
_diffrn_ambient_temperature 127.1(6)
_diffrn_detector_area_resol_mean 16.2116
_diffrn_measured_fraction_theta_full 0.995
_diffrn_measured_fraction_theta_max 0.995
_diffrn_measurement_device_type 'SuperNova, Single source at offset, Eos'
_diffrn_measurement_method '\w scans'
_diffrn_radiation_monochromator mirror
_diffrn_radiation_source 'SuperNova (Mo) X-ray Source'
_diffrn_radiation_type MoK\a
_diffrn_radiation_wavelength 0.71073
_diffrn_reflns_av_R_equivalents 0.0386
_diffrn_reflns_av_sigmaI/netI 0.0516
_diffrn_reflns_limit_h_max 19
_diffrn_reflns_limit_h_min -19
_diffrn_reflns_limit_k_max 9
_diffrn_reflns_limit_k_min -10
_diffrn_reflns_limit_l_max 23
_diffrn_reflns_limit_l_min -24
_diffrn_reflns_number 11861
_diffrn_reflns_theta_full 25.01
_diffrn_reflns_theta_max 25.01
_diffrn_reflns_theta_min 3.07
_exptl_absorpt_coefficient_mu 2.920
_exptl_absorpt_correction_T_max 0.8443
_exptl_absorpt_correction_T_min 0.7208
_exptl_absorpt_correction_type multi-scan
_exptl_absorpt_process_details SADABS
_exptl_crystal_colour Orange
_exptl_crystal_density_diffrn 1.590
_exptl_crystal_density_method 'not measured'
_exptl_crystal_description Strip
_exptl_crystal_F_000 1388
_exptl_crystal_size_max 0.12
_exptl_crystal_size_mid 0.10
_exptl_crystal_size_min 0.06
_refine_diff_density_max 1.901
_refine_diff_density_min -1.460
_refine_diff_density_rms 0.153
_refine_ls_extinction_method none
_refine_ls_goodness_of_fit_ref 1.080
_refine_ls_hydrogen_treatment mixed
_refine_ls_matrix_type full
_refine_ls_number_parameters 403
_refine_ls_number_reflns 5141
_refine_ls_number_restraints 49
_refine_ls_restrained_S_all 1.086
_refine_ls_R_factor_all 0.0513
_refine_ls_R_factor_gt 0.0448
_refine_ls_shift/su_max 0.001
_refine_ls_shift/su_mean 0.000
_refine_ls_structure_factor_coef Fsqd
_refine_ls_weighting_details 'calc w=1/[\s^2^(Fo^2^)+(0.0349P)^2^+21.4027P] where P=(Fo^2^+2Fc^2^)/3'
_refine_ls_weighting_scheme calc
_refine_ls_wR_factor_gt 0.1010
_refine_ls_wR_factor_ref 0.1055
_reflns_number_gt 4554
_reflns_number_total 5141
_reflns_threshold_expression >2sigma(I)
_cod_data_source_file ic501395p_si_002.cif
_cod_data_source_block 7
_cod_depositor_comments
;
The following automatic conversions were performed:

'_symmetry_cell_setting' value 'Monoclinic' changed to 'monoclinic'
according to
/home/saulius/struct/COD-crude-data--automatic-downloads/rss-feeds/ACS/lib/dictionaries/cif_core.dic
dictionary named 'cif_core.dic' version 2.4.2 from
2011-04-26.

'_exptl_absorpt_correction_type' value 'Multi-scan'
changed to 'multi-scan' according to
/home/saulius/struct/COD-crude-data--automatic-downloads/rss-feeds/ACS/lib/dictionaries/cif_core.dic
dictionary named 'cif_core.dic' version 2.4.2 from 2011-04-26.

Automatic conversion script
Id: cif_fix_values 2281 2013-09-26 08:29:07Z andrius 

 Adding full bibliography for 4341062--4341068.cif.
;
_cod_original_cell_volume 2925.93(16)
_cod_original_sg_symbol_H-M P21/n
_cod_database_code 4341068

loop_
_symmetry_equiv_pos_as_xyz
'x, y, z'
'-x+1/2, y+1/2, -z+1/2'
'-x, -y, -z'
'x-1/2, -y-1/2, z-1/2'

loop_
_atom_site_label
_atom_site_type_symbol
_atom_site_fract_x
_atom_site_fract_y
_atom_site_fract_z
_atom_site_U_iso_or_equiv
_atom_site_adp_type
_atom_site_occupancy
_atom_site_symmetry_multiplicity
_atom_site_calc_flag
_atom_site_refinement_flags
_atom_site_disorder_assembly
_atom_site_disorder_group
Er1 Er 0.243194(16) 0.22305(3) 0.713116(13) 0.01403(11) Uani 1 1 d . . .
O1 O 0.1303(3) 0.3600(5) 0.6634(2) 0.0209(10) Uani 1 1 d . . .
O2 O 0.3667(3) 0.3244(5) 0.7494(2) 0.0201(10) Uani 1 1 d . . .
O3 O 0.3223(3) 0.0426(5) 0.6629(2) 0.0232(10) Uani 1 1 d . . .
O4 O 0.1785(3) 0.3023(5) 0.7999(2) 0.0181(10) Uani 1 1 d . . .
O5 O 0.1392(3) 0.0490(5) 0.6997(2) 0.0214(10) Uani 1 1 d . . .
O6 O 0.2856(3) 0.0397(5) 0.7948(2) 0.0189(10) Uani 1 1 d . . .
O7 O 0.2795(3) 0.3207(6) 0.6156(2) 0.0311(12) Uani 1 1 d . . .
O8 O 0.3935(7) 0.6634(13) 0.4334(6) 0.048(3) Uani 0.50 1 d P . .
N1 N -0.0143(4) 0.9330(6) 0.4994(3) 0.0263(13) Uani 1 1 d . . .
N2 N 0.7538(5) 0.4569(9) 0.8402(4) 0.0546(19) Uani 1 1 d U . .
N3 N 0.7163(5) -0.1390(10) 0.6882(4) 0.054(2) Uani 1 1 d U . .
N4 N 0.3485(9) 0.2686(14) 0.5287(5) 0.038(3) Uani 0.67 1 d P A 1
N5 N 0.2644(7) 0.5911(13) 0.4182(5) 0.024(3) Uani 0.50 1 d PU . .
N6 N 0.384(2) 0.332(3) 0.5542(17) 0.063(8) Uani 0.33 1 d P A 2
C1 C 0.1543(4) 0.4969(7) 0.6666(3) 0.0178(14) Uani 1 1 d . . .
C2 C 0.1128(4) 0.6117(7) 0.6210(3) 0.0183(14) Uani 1 1 d . . .
C3 C 0.1504(4) 0.7520(7) 0.6097(3) 0.0220(15) Uani 1 1 d . . .
H3 H 0.2028 0.7732 0.6295 0.026 Uiso 1 1 calc R A .
C4 C 0.1109(4) 0.8605(7) 0.5695(3) 0.0235(15) Uani 1 1 d . . .
H4 H 0.1361 0.9547 0.5629 0.028 Uiso 1 1 calc R . .
C5 C 0.0330(5) 0.8273(8) 0.5392(3) 0.0273(16) Uani 1 1 d . . .
C6 C -0.0024(5) 0.6836(9) 0.5468(4) 0.0338(18) Uani 1 1 d . . .
H6 H -0.0527 0.6594 0.5244 0.041 Uiso 1 1 calc R . .
C7 C 0.0371(4) 0.5760(8) 0.5877(3) 0.0281(17) Uani 1 1 d . . .
H7 H 0.0131 0.4802 0.5929 0.034 Uiso 1 1 calc R A .
C8 C 0.3989(4) 0.4352(7) 0.7811(3) 0.0193(14) Uani 1 1 d . . .
C9 C 0.4909(4) 0.4284(8) 0.7981(3) 0.0254(16) Uani 1 1 d . . .
C10 C 0.5303(5) 0.5409(10) 0.8375(4) 0.038(2) Uani 1 1 d . . .
H10 H 0.4989 0.6177 0.8548 0.045 Uiso 1 1 calc R . .
C11 C 0.6146(5) 0.5393(10) 0.8510(4) 0.0462(19) Uani 1 1 d U . .
H11 H 0.6400 0.6138 0.8778 0.055 Uiso 1 1 calc R . .
C12 C 0.6601(6) 0.4318(12) 0.8258(5) 0.058(2) Uani 1 1 d U . .
C13 C 0.6236(6) 0.3151(11) 0.7867(5) 0.051(2) Uani 1 1 d U . .
H13 H 0.6564 0.2400 0.7696 0.061 Uiso 1 1 calc R . .
C14 C 0.5375(5) 0.3130(10) 0.7738(5) 0.048(2) Uani 1 1 d U . .
H14 H 0.5120 0.2347 0.7490 0.057 Uiso 1 1 calc R . .
C15 C 0.3568(4) -0.0813(7) 0.6792(3) 0.0181(14) Uani 1 1 d . . .
C16 C 0.4494(4) -0.0920(8) 0.6747(3) 0.0227(15) Uani 1 1 d . . .
C17 C 0.4928(5) 0.0159(9) 0.6419(4) 0.0333(18) Uani 1 1 d . . .
H17 H 0.4644 0.0946 0.6194 0.040 Uiso 1 1 calc R . .
C18 C 0.5786(5) 0.0068(11) 0.6426(4) 0.046(2) Uani 1 1 d . . .
H18 H 0.6074 0.0782 0.6198 0.056 Uiso 1 1 calc R . .
C19 C 0.6211(6) -0.1074(14) 0.6769(4) 0.057(3) Uani 1 1 d U . .
C20 C 0.5789(6) -0.2151(11) 0.7089(5) 0.051(2) Uani 1 1 d U . .
H20 H 0.6078 -0.2932 0.7314 0.061 Uiso 1 1 calc R . .
C21 C 0.4933(5) -0.2087(11) 0.7081(4) 0.047(2) Uani 1 1 d U . .
H21 H 0.4649 -0.2827 0.7299 0.057 Uiso 1 1 calc R . .
C22 C 0.3415(10) 0.3445(14) 0.5853(6) 0.027(3) Uani 0.67 1 d P A 1
C23 C 0.4123(8) 0.4541(12) 0.6070(5) 0.072(3) Uani 1 1 d . . .
H23A H 0.3907 0.5561 0.6113 0.108 Uiso 0.67 1 calc PR A 1
H23B H 0.4526 0.4544 0.5756 0.108 Uiso 0.67 1 calc PR A 1
H23C H 0.4381 0.4205 0.6476 0.108 Uiso 0.67 1 calc PR A 1
H23D H 0.4653 0.4248 0.6275 0.108 Uiso 0.33 1 calc PR A 2
H23E H 0.3723 0.4589 0.6384 0.108 Uiso 0.33 1 calc PR A 2
H23F H 0.4168 0.5531 0.5872 0.108 Uiso 0.33 1 calc PR A 2
C24 C 0.4234(8) 0.2903(13) 0.4923(5) 0.071(3) Uani 1 1 d . . .
H24A H 0.4284 0.3967 0.4810 0.107 Uiso 0.67 1 calc PR A 1
H24B H 0.4181 0.2291 0.4539 0.107 Uiso 0.67 1 calc PR A 1
H24C H 0.4720 0.2589 0.5185 0.107 Uiso 0.67 1 calc PR A 1
H24D H 0.4277 0.3810 0.4665 0.107 Uiso 0.33 1 calc PR A 2
H24E H 0.3896 0.2155 0.4687 0.107 Uiso 0.33 1 calc PR A 2
H24F H 0.4777 0.2484 0.5028 0.107 Uiso 0.33 1 calc PR A 2
C25 C 0.2791(8) 0.1703(15) 0.5087(5) 0.085(4) Uani 1 1 d U . .
H25A H 0.2721 0.0947 0.5413 0.128 Uiso 0.67 1 calc PR A 1
H25B H 0.2895 0.1198 0.4692 0.128 Uiso 0.67 1 calc PR A 1
H25C H 0.2297 0.2313 0.5022 0.128 Uiso 0.67 1 calc PR A 1
H25D H 0.2744 0.0697 0.5270 0.128 Uiso 0.33 1 calc PR A 2
H25E H 0.3161 0.1664 0.4750 0.128 Uiso 0.33 1 calc PR A 2
H25F H 0.2254 0.2045 0.4914 0.128 Uiso 0.33 1 calc PR A 2
C26 C 0.3298(9) 0.6614(16) 0.4497(6) 0.024(3) Uani 0.50 1 d PU . .
C27 C 0.3121(12) 0.737(2) 0.5145(11) 0.061(6) Uani 0.50 1 d P . .
H27A H 0.3624 0.7415 0.5422 0.092 Uiso 0.50 1 calc PR . .
H27B H 0.2715 0.6775 0.5347 0.092 Uiso 0.50 1 calc PR . .
H27C H 0.2914 0.8396 0.5068 0.092 Uiso 0.50 1 calc PR . .
C28 C 0.1856(13) 0.577(2) 0.4435(10) 0.062(4) Uani 0.50 1 d PU . .
H28A H 0.1929 0.5418 0.4872 0.093 Uiso 0.50 1 calc PR . .
H28B H 0.1523 0.5041 0.4182 0.093 Uiso 0.50 1 calc PR . .
H28C H 0.1583 0.6750 0.4420 0.093 Uiso 0.50 1 calc PR . .
C29 C 0.2780(13) 0.535(2) 0.3563(10) 0.062(4) Uani 0.50 1 d P . .
H29A H 0.3237 0.5887 0.3401 0.093 Uiso 0.50 1 calc PR . .
H29B H 0.2290 0.5501 0.3280 0.093 Uiso 0.50 1 calc PR . .
H29C H 0.2906 0.4268 0.3590 0.093 Uiso 0.50 1 calc PR . .
C30 C 0.316(2) 0.292(4) 0.565(2) 0.047(6) Uani 0.33 1 d PU A 2

loop_
_atom_site_aniso_label
_atom_site_aniso_U_11
_atom_site_aniso_U_22
_atom_site_aniso_U_33
_atom_site_aniso_U_23
_atom_site_aniso_U_13
_atom_site_aniso_U_12
Er1 0.00999(16) 0.01157(16) 0.01965(17) 0.00061(11) -0.00417(11) 0.00016(11)
O1 0.022(2) 0.008(2) 0.031(3) 0.0013(18) -0.010(2) -0.0022(19)
O2 0.014(2) 0.018(2) 0.028(3) -0.0030(19) -0.0020(19) -0.0012(19)
O3 0.028(3) 0.018(2) 0.023(2) 0.0021(19) 0.003(2) 0.006(2)
O4 0.011(2) 0.018(2) 0.025(2) 0.0010(19) -0.0008(18) 0.0028(19)
O5 0.019(2) 0.015(2) 0.028(3) 0.0037(19) -0.005(2) -0.0040(19)
O6 0.013(2) 0.022(2) 0.020(2) -0.0026(18) -0.0090(18) 0.0034(19)
O7 0.042(3) 0.026(3) 0.027(3) 0.010(2) 0.008(2) 0.011(2)
O8 0.035(7) 0.035(7) 0.075(9) 0.000(6) 0.011(6) -0.012(5)
N1 0.032(3) 0.024(3) 0.021(3) 0.005(3) -0.012(3) 0.002(3)
N2 0.059(3) 0.051(5) 0.051(5) -0.007(4) -0.012(4) 0.010(4)
N3 0.050(4) 0.055(5) 0.059(5) 0.020(4) 0.018(4) 0.003(4)
N4 0.055(8) 0.042(7) 0.020(6) -0.009(5) 0.013(5) -0.008(6)
N5 0.026(3) 0.022(3) 0.024(3) 0.0021(19) 0.0045(19) 0.0021(19)
N6 0.10(3) 0.043(17) 0.05(2) 0.011(14) 0.03(2) 0.007(17)
C1 0.016(3) 0.023(4) 0.014(3) -0.002(3) 0.000(3) 0.003(3)
C2 0.023(4) 0.017(3) 0.014(3) -0.002(2) -0.009(3) 0.001(3)
C3 0.021(4) 0.020(4) 0.024(3) 0.002(3) -0.007(3) -0.006(3)
C4 0.024(4) 0.012(3) 0.034(4) 0.002(3) -0.003(3) -0.004(3)
C5 0.030(4) 0.022(4) 0.028(4) 0.003(3) -0.011(3) 0.004(3)
C6 0.028(4) 0.027(4) 0.043(5) 0.005(3) -0.020(3) -0.003(3)
C7 0.027(4) 0.017(4) 0.038(4) 0.004(3) -0.013(3) -0.008(3)
C8 0.016(3) 0.016(3) 0.025(4) 0.004(3) -0.003(3) 0.001(3)
C9 0.012(3) 0.028(4) 0.036(4) 0.007(3) -0.002(3) -0.004(3)
C10 0.029(4) 0.040(5) 0.040(5) 0.006(4) -0.017(4) -0.012(4)
C11 0.039(4) 0.042(5) 0.054(5) 0.008(4) -0.017(4) -0.013(3)
C12 0.056(3) 0.058(3) 0.057(3) 0.0063(19) -0.0004(19) -0.0047(18)
C13 0.044(2) 0.052(3) 0.056(3) 0.0000(19) 0.0034(19) 0.0041(19)
C14 0.037(3) 0.028(5) 0.079(7) -0.003(4) 0.012(4) 0.003(4)
C15 0.016(3) 0.021(4) 0.017(3) -0.004(3) -0.002(3) 0.000(3)
C16 0.015(3) 0.028(4) 0.025(4) -0.006(3) 0.002(3) -0.003(3)
C17 0.027(4) 0.034(4) 0.040(5) -0.004(3) 0.011(3) -0.004(3)
C18 0.036(5) 0.059(6) 0.047(5) -0.017(5) 0.024(4) -0.030(5)
C19 0.041(4) 0.088(8) 0.040(5) -0.014(5) 0.000(4) -0.013(5)
C20 0.043(2) 0.056(3) 0.054(3) 0.0037(19) 0.0042(19) 0.0028(19)
C21 0.037(3) 0.050(5) 0.053(5) 0.023(4) -0.002(4) 0.006(4)
C22 0.043(8) 0.019(6) 0.019(6) 0.006(5) 0.002(6) 0.007(6)
C23 0.108(10) 0.054(6) 0.055(6) -0.002(5) 0.014(6) -0.038(7)
C24 0.089(9) 0.076(8) 0.053(6) -0.002(6) 0.039(6) -0.002(7)
C25 0.100(10) 0.106(10) 0.047(6) -0.008(6) -0.010(6) -0.041(8)
C26 0.025(3) 0.022(3) 0.024(3) 0.001(2) 0.003(2) 0.002(2)
C27 0.039(11) 0.049(12) 0.096(17) -0.039(11) 0.013(11) 0.002(9)
C28 0.061(4) 0.061(4) 0.064(4) 0.001(2) 0.003(2) 0.000(2)
C29 0.061(4) 0.061(4) 0.064(4) 0.001(2) 0.003(2) 0.000(2)
C30 0.047(6) 0.047(6) 0.047(6) 0.000(2) 0.004(2) 0.000(2)

loop_
_atom_type_symbol
_atom_type_description
_atom_type_scat_dispersion_real
_atom_type_scat_dispersion_imag
_atom_type_scat_source
C C 0.0033 0.0016 'International Tables Vol C Tables 4.2.6.8 and 6.1.1.4'
H H 0.0000 0.0000 'International Tables Vol C Tables 4.2.6.8 and 6.1.1.4'
Er Er -0.2586 4.9576 'International Tables Vol C Tables 4.2.6.8 and 6.1.1.4'
N N 0.0061 0.0033 'International Tables Vol C Tables 4.2.6.8 and 6.1.1.4'
O O 0.0106 0.0060 'International Tables Vol C Tables 4.2.6.8 and 6.1.1.4'

loop_
_geom_angle_atom_site_label_1
_geom_angle_atom_site_label_2
_geom_angle_atom_site_label_3
_geom_angle
_geom_angle_site_symmetry_1
_geom_angle_site_symmetry_3
O2 Er1 O5 158.61(16) . .
O2 Er1 O4 93.78(15) . .
O5 Er1 O4 85.16(16) . .
O2 Er1 O7 82.67(18) . .
O5 Er1 O7 111.95(18) . .
O4 Er1 O7 138.86(16) . .
O2 Er1 O3 84.88(16) . .
O5 Er1 O3 85.62(17) . .
O4 Er1 O3 150.42(15) . .
O7 Er1 O3 70.39(16) . .
O2 Er1 O1 125.82(15) . .
O5 Er1 O1 75.00(15) . .
O4 Er1 O1 78.89(15) . .
O7 Er1 O1 70.73(17) . .
O3 Er1 O1 125.32(16) . .
O2 Er1 O6 80.00(15) . .
O5 Er1 O6 79.02(15) . .
O4 Er1 O6 75.98(15) . .
O7 Er1 O6 142.11(16) . .
O3 Er1 O6 74.69(15) . .
O1 Er1 O6 145.05(15) . .
O2 Er1 O6 76.92(14) . 2_556
O5 Er1 O6 122.22(14) . 2_556
O4 Er1 O6 70.30(14) . 2_556
O7 Er1 O6 68.97(15) . 2_556
O3 Er1 O6 137.09(14) . 2_556
O1 Er1 O6 49.85(13) . 2_556
O6 Er1 O6 137.29(9) . 2_556
O2 Er1 C1 101.11(17) . .
O5 Er1 C1 99.43(17) . .
O4 Er1 C1 76.75(16) . .
O7 Er1 C1 63.98(17) . .
O3 Er1 C1 132.57(16) . .
O1 Er1 C1 24.76(16) . .
O6 Er1 C1 152.72(16) . .
O6 Er1 C1 25.61(15) 2_556 .
C1 O1 Er1 103.4(4) . .
C8 O2 Er1 142.5(4) . .
C15 O3 Er1 135.2(4) . .
C15 O4 Er1 140.6(4) 2_556 .
C8 O5 Er1 150.7(4) 2_546 .
C1 O6 Er1 144.0(4) 2_546 .
C1 O6 Er1 82.2(4) 2_546 2_546
Er1 O6 Er1 125.28(16) . 2_546
C22 O7 C30 33.5(15) . .
C22 O7 Er1 140.9(6) . .
C30 O7 Er1 145.0(16) . .
N1 N1 C5 114.2(7) 3_576 .
N3 N2 C12 104.2(8) 2_656 .
N2 N3 C19 104.1(8) 2_646 .
C22 N4 C25 114.8(14) . .
C22 N4 C24 120.4(15) . .
C25 N4 C24 124.8(10) . .
C26 N5 C29 115.5(13) . .
C26 N5 C28 123.4(13) . .
C29 N5 C28 121.2(15) . .
C30 N6 C24 123(4) . .
C30 N6 C23 107(4) . .
C24 N6 C23 129(2) . .
O1 C1 O6 122.1(6) . 2_556
O1 C1 C2 118.6(6) . .
O6 C1 C2 119.3(6) 2_556 .
O1 C1 Er1 51.8(3) . .
O6 C1 Er1 72.2(3) 2_556 .
C2 C1 Er1 160.2(4) . .
C3 C2 C7 119.3(6) . .
C3 C2 C1 120.8(6) . .
C7 C2 C1 119.8(6) . .
C4 C3 C2 120.9(6) . .
C4 C3 H3 119.5 . .
C2 C3 H3 119.5 . .
C3 C4 C5 119.3(6) . .
C3 C4 H4 120.3 . .
C5 C4 H4 120.3 . .
C6 C5 C4 120.1(6) . .
C6 C5 N1 116.2(6) . .
C4 C5 N1 123.8(6) . .
C7 C6 C5 120.2(7) . .
C7 C6 H6 119.9 . .
C5 C6 H6 119.9 . .
C6 C7 C2 119.9(6) . .
C6 C7 H7 120.0 . .
C2 C7 H7 120.0 . .
O5 C8 O2 125.6(6) 2_556 .
O5 C8 C9 117.4(6) 2_556 .
O2 C8 C9 117.0(6) . .
C14 C9 C10 119.3(7) . .
C14 C9 C8 120.2(7) . .
C10 C9 C8 120.4(7) . .
C11 C10 C9 120.8(8) . .
C11 C10 H10 119.6 . .
C9 C10 H10 119.6 . .
C12 C11 C10 120.1(9) . .
C12 C11 H11 120.0 . .
C10 C11 H11 120.0 . .
C11 C12 C13 121.4(9) . .
C11 C12 N2 113.1(9) . .
C13 C12 N2 125.3(9) . .
C14 C13 C12 119.2(9) . .
C14 C13 H13 120.4 . .
C12 C13 H13 120.4 . .
C9 C14 C13 119.1(8) . .
C9 C14 H14 120.4 . .
C13 C14 H14 120.4 . .
O3 C15 O4 125.8(6) . 2_546
O3 C15 C16 117.4(6) . .
O4 C15 C16 116.9(6) 2_546 .
C17 C16 C21 118.9(7) . .
C17 C16 C15 122.2(6) . .
C21 C16 C15 118.8(6) . .
C16 C17 C18 120.2(8) . .
C16 C17 H17 119.9 . .
C18 C17 H17 119.9 . .
C19 C18 C17 120.2(8) . .
C19 C18 H18 119.9 . .
C17 C18 H18 119.9 . .
C20 C19 C18 120.2(9) . .
C20 C19 N3 109.3(9) . .
C18 C19 N3 130.5(9) . .
C19 C20 C21 120.3(9) . .
C19 C20 H20 119.8 . .
C21 C20 H20 119.8 . .
C20 C21 C16 120.3(8) . .
C20 C21 H21 119.9 . .
C16 C21 H21 119.9 . .
O7 C22 N4 119.0(15) . .
O7 C22 C23 124.5(11) . .
N4 C22 C23 116.4(15) . .
C22 C23 N6 37.1(12) . .
C22 C23 H23A 109.5 . .
N6 C23 H23A 127.0 . .
C22 C23 H23B 109.5 . .
N6 C23 H23B 72.6 . .
H23A C23 H23B 109.5 . .
C22 C23 H23C 109.5 . .
N6 C23 H23C 119.7 . .
H23A C23 H23C 109.5 . .
H23B C23 H23C 109.5 . .
C22 C23 H23D 125.9 . .
N6 C23 H23D 109.5 . .
H23A C23 H23D 121.4 . .
H23B C23 H23D 71.0 . .
H23C C23 H23D 38.5 . .
C22 C23 H23E 72.5 . .
N6 C23 H23E 109.5 . .
H23A C23 H23E 67.9 . .
H23B C23 H23E 177.3 . .
H23C C23 H23E 71.2 . .
H23D C23 H23E 109.5 . .
C22 C23 H23F 120.8 . .
N6 C23 H23F 109.5 . .
H23A C23 H23F 41.6 . .
H23B C23 H23F 68.0 . .
H23C C23 H23F 127.6 . .
H23D C23 H23F 109.5 . .
H23E C23 H23F 109.5 . .
N4 C24 N6 35.8(12) . .
N4 C24 H24A 109.5 . .
N6 C24 H24A 91.6 . .
N4 C24 H24B 109.5 . .
N6 C24 H24B 145.1 . .
H24A C24 H24B 109.5 . .
N4 C24 H24C 109.5 . .
N6 C24 H24C 87.9 . .
H24A C24 H24C 109.5 . .
H24B C24 H24C 109.5 . .
N4 C24 H24D 119.2 . .
N6 C24 H24D 109.5 . .
H24A C24 H24D 19.9 . .
H24B C24 H24D 89.6 . .
H24C C24 H24D 117.4 . .
N4 C24 H24E 73.9 . .
N6 C24 H24E 109.5 . .
H24A C24 H24E 125.7 . .
H24B C24 H24E 35.6 . .
H24C C24 H24E 120.4 . .
H24D C24 H24E 109.5 . .
N4 C24 H24F 126.9 . .
N6 C24 H24F 109.5 . .
H24A C24 H24F 109.2 . .
H24B C24 H24F 90.0 . .
H24C C24 H24F 21.6 . .
H24D C24 H24F 109.5 . .
H24E C24 H24F 109.5 . .
N4 C25 C30 36.0(13) . .
N4 C25 H25A 109.5 . .
C30 C25 H25A 89.4 . .
N4 C25 H25B 109.5 . .
C30 C25 H25B 145.4 . .
H25A C25 H25B 109.5 . .
N4 C25 H25C 109.5 . .
C30 C25 H25C 89.8 . .
H25A C25 H25C 109.5 . .
H25B C25 H25C 109.5 . .
N4 C25 H25D 120.5 . .
C30 C25 H25D 109.5 . .
H25A C25 H25D 22.4 . .
H25B C25 H25D 87.1 . .
H25C C25 H25D 117.9 . .
N4 C25 H25E 73.6 . .
C30 C25 H25E 109.5 . .
H25A C25 H25E 127.7 . .
H25B C25 H25E 36.2 . .
H25C C25 H25E 118.5 . .
H25D C25 H25E 109.5 . .
N4 C25 H25F 125.7 . .
C30 C25 H25F 109.5 . .
H25A C25 H25F 108.9 . .
H25B C25 H25F 92.0 . .
H25C C25 H25F 19.6 . .
H25D C25 H25F 109.5 . .
H25E C25 H25F 109.5 . .
O8 C26 N5 124.6(14) . .
O8 C26 C27 120.1(15) . .
N5 C26 C27 115.2(13) . .
C26 C27 H27A 109.5 . .
C26 C27 H27B 109.5 . .
H27A C27 H27B 109.5 . .
C26 C27 H27C 109.5 . .
H27A C27 H27C 109.5 . .
H27B C27 H27C 109.5 . .
N5 C28 H28A 109.5 . .
N5 C28 H28B 109.5 . .
H28A C28 H28B 109.5 . .
N5 C28 H28C 109.5 . .
H28A C28 H28C 109.5 . .
H28B C28 H28C 109.5 . .
N5 C29 H29A 109.5 . .
N5 C29 H29B 109.5 . .
H29A C29 H29B 109.5 . .
N5 C29 H29C 109.5 . .
H29A C29 H29C 109.5 . .
H29B C29 H29C 109.5 . .
N6 C30 O7 127(5) . .
N6 C30 C25 110(4) . .
O7 C30 C25 123(3) . .

loop_
_geom_bond_atom_site_label_1
_geom_bond_atom_site_label_2
_geom_bond_distance
_geom_bond_site_symmetry_2
Er1 O2 2.257(4) .
Er1 O5 2.263(4) .
Er1 O4 2.272(4) .
Er1 O7 2.324(5) .
Er1 O3 2.327(4) .
Er1 O1 2.350(4) .
Er1 O6 2.394(4) .
Er1 O6 2.794(4) 2_556
Er1 C1 2.907(6) .
O1 C1 1.252(8) .
O2 C8 1.258(8) .
O3 C15 1.248(8) .
O4 C15 1.257(8) 2_556
O5 C8 1.248(8) 2_546
O6 C1 1.268(7) 2_546
O6 Er1 2.794(4) 2_546
O7 C22 1.247(17) .
O7 C30 1.28(4) .
O8 C26 1.110(17) .
N1 N1 1.253(11) 3_576
N1 C5 1.421(8) .
N2 N3 1.151(10) 2_656
N2 C12 1.537(12) .
N3 N2 1.151(10) 2_646
N3 C19 1.563(12) .
N4 C22 1.366(17) .
N4 C25 1.445(17) .
N4 C24 1.492(16) .
N5 C26 1.347(18) .
N5 C29 1.42(2) .
N5 C28 1.42(2) .
N6 C30 1.19(5) .
N6 C24 1.53(4) .
N6 C23 1.57(4) .
C1 O6 1.268(7) 2_556
C1 C2 1.501(9) .
C2 C3 1.391(9) .
C2 C7 1.393(9) .
C3 C4 1.384(9) .
C3 H3 0.9300 .
C4 C5 1.393(9) .
C4 H4 0.9300 .
C5 C6 1.388(11) .
C6 C7 1.388(10) .
C6 H6 0.9300 .
C7 H7 0.9300 .
C8 O5 1.248(8) 2_556
C8 C9 1.502(9) .
C9 C14 1.377(11) .
C9 C10 1.398(10) .
C10 C11 1.370(11) .
C10 H10 0.9300 .
C11 C12 1.323(13) .
C11 H11 0.9300 .
C12 C13 1.402(13) .
C13 C14 1.397(12) .
C13 H13 0.9300 .
C14 H14 0.9300 .
C15 O4 1.257(8) 2_546
C15 C16 1.510(9) .
C16 C17 1.385(10) .
C16 C21 1.392(11) .
C17 C18 1.389(11) .
C17 H17 0.9300 .
C18 C19 1.374(14) .
C18 H18 0.9300 .
C19 C20 1.366(13) .
C20 C21 1.384(12) .
C20 H20 0.9300 .
C21 H21 0.9300 .
C22 C23 1.529(19) .
C23 H23A 0.9600 .
C23 H23B 0.9600 .
C23 H23C 0.9600 .
C23 H23D 0.9600 .
C23 H23E 0.9600 .
C23 H23F 0.9600 .
C24 H24A 0.9600 .
C24 H24B 0.9600 .
C24 H24C 0.9600 .
C24 H24D 0.9600 .
C24 H24E 0.9600 .
C24 H24F 0.9600 .
C25 C30 1.66(4) .
C25 H25A 0.9600 .
C25 H25B 0.9600 .
C25 H25C 0.9600 .
C25 H25D 0.9600 .
C25 H25E 0.9600 .
C25 H25F 0.9600 .
C26 C27 1.55(2) .
C27 H27A 0.9600 .
C27 H27B 0.9600 .
C27 H27C 0.9600 .
C28 H28A 0.9600 .
C28 H28B 0.9600 .
C28 H28C 0.9600 .
C29 H29A 0.9600 .
C29 H29B 0.9600 .
C29 H29C 0.9600 .
